data_7201875
loop_
_publ_author_name
'Field, John S.'
'Ledwaba, Lesibana P.'
'Munro, Orde Q.'
'McMillin, David R.'

_publ_section_title
;
 Crystal structures and photoluminescent properties of the orange and
 yellow forms of [Pt{4&#x2032;-(o-ClC6H4)trpy}(CN)]SbF6: an example of
 concomitant polymorphism
;
_journal_issue 6
_journal_name_full CrystEngComm
_journal_page_first 740
_journal_paper_doi 10.1039/b717655d
_journal_volume 10
_journal_year 2008
_chemical_formula_moiety 'C22 H14 Cl N4 Pt, F6 Sb'
_chemical_formula_sum 'C22 H14 Cl F6 N4 Pt Sb'
_chemical_formula_weight 800.66
_chemical_name_common (Pt(4'-(o-Cl-Ph)terpy)CN)SbF6
_chemical_name_systematic
;
?
;
_space_group_IT_number 14
_symmetry_cell_setting monoclinic
_symmetry_space_group_name_Hall '-P 2ybc'
_symmetry_space_group_name_H-M 'P 1 21/c 1'
_atom_sites_solution_hydrogens geom
_atom_sites_solution_primary direct
_atom_sites_solution_secondary difmap
_audit_creation_method SHELXL-97
_cell_angle_alpha 90.00
_cell_angle_beta 109.96(5)
_cell_angle_gamma 90.00
_cell_formula_units_Z 8
_cell_length_a 13.579(10)
_cell_length_b 19.011(11)
_cell_length_c 19.341(10)
_cell_measurement_reflns_used >200
_cell_measurement_temperature 200(2)
_cell_measurement_theta_max 32
_cell_measurement_theta_min 4
_cell_volume 4693(5)
_computing_cell_refinement 'Crysalis CCD 170'
_computing_data_collection 'Crysalis CCD 170'
_computing_data_reduction 'Crysalis CCD 170'
_computing_molecular_graphics 'ORTEP3 (Farrugia, 1999) and Hg (IUCr)'
_computing_publication_material 'CIFTAB (Sheldrick, 1997)'
_computing_structure_refinement 'SHELXL-97 (Sheldrick, 1997)'
_computing_structure_solution 'SHELXS-97 (Sheldrick, 1990)'
_diffrn_ambient_temperature 200(2)
_diffrn_measured_fraction_theta_full 0.994
_diffrn_measured_fraction_theta_max 0.922
_diffrn_measurement_device_type 'Xcalibur CCD'
_diffrn_measurement_method 'omega 2 theta scans'
_diffrn_radiation_monochromator graphite
_diffrn_radiation_source 'fine-focus sealed tube'
_diffrn_radiation_type MoK\a
_diffrn_radiation_wavelength 0.71073
_diffrn_reflns_av_R_equivalents 0.0452
_diffrn_reflns_av_sigmaI/netI 0.0677
_diffrn_reflns_limit_h_max 17
_diffrn_reflns_limit_h_min -19
_diffrn_reflns_limit_k_max 25
_diffrn_reflns_limit_k_min -28
_diffrn_reflns_limit_l_max 28
_diffrn_reflns_limit_l_min -27
_diffrn_reflns_number 41225
_diffrn_reflns_theta_full 25.00
_diffrn_reflns_theta_max 32.00
_diffrn_reflns_theta_min 4.22
_exptl_absorpt_coefficient_mu 7.287
_exptl_absorpt_correction_T_max 0.5933
_exptl_absorpt_correction_T_min 0.1215
_exptl_absorpt_correction_type numerical
_exptl_absorpt_process_details 'Crysalis RED 170'
_exptl_crystal_colour orange
_exptl_crystal_density_diffrn 2.266
_exptl_crystal_density_method 'not measured'
_exptl_crystal_description needle
_exptl_crystal_F_000 2992
_exptl_crystal_size_max 0.50
_exptl_crystal_size_mid 0.08
_exptl_crystal_size_min 0.08
_refine_diff_density_max 6.192
_refine_diff_density_min -3.745
_refine_diff_density_rms 0.229
_refine_ls_extinction_method none
_refine_ls_goodness_of_fit_ref 0.874
_refine_ls_hydrogen_treatment constr
_refine_ls_matrix_type full
_refine_ls_number_parameters 632
_refine_ls_number_reflns 15019
_refine_ls_number_restraints 0
_refine_ls_restrained_S_all 0.874
_refine_ls_R_factor_all 0.0864
_refine_ls_R_factor_gt 0.0533
_refine_ls_shift/su_max 0.001
_refine_ls_shift/su_mean 0.000
_refine_ls_structure_factor_coef Fsqd
_refine_ls_weighting_details 'calc w=1/[\s^2^(Fo^2^)+(0.1000P)^2^+0.0000P] where P=(Fo^2^+2Fc^2^)/3'
_refine_ls_weighting_scheme calc
_refine_ls_wR_factor_gt 0.1353
_refine_ls_wR_factor_ref 0.1557
_reflns_number_gt 9500
_reflns_number_total 15019
_reflns_threshold_expression >2sigma(I)
_cod_data_source_file b717655d.txt
_cod_data_source_block 1-O
_cod_original_sg_symbol_H-M P2(1)/c
_cod_database_code 7201875

loop_
_symmetry_equiv_pos_as_xyz
'x, y, z'
'-x, y+1/2, -z+1/2'
'-x, -y, -z'
'x, -y-1/2, z-1/2'

loop_
_atom_site_label
_atom_site_type_symbol
_atom_site_fract_x
_atom_site_fract_y
_atom_site_fract_z
_atom_site_U_iso_or_equiv
_atom_site_adp_type
_atom_site_occupancy
_atom_site_symmetry_multiplicity
_atom_site_calc_flag
_atom_site_refinement_flags
_atom_site_disorder_assembly
_atom_site_disorder_group
Pt1 Pt 0.86123(2) 0.979828(17) 0.989506(15) 0.03030(8) Uani 1 1 d . . .
Sb1 Sb 0.44636(4) 0.70942(3) 0.79208(3) 0.04144(14) Uani 1 1 d . . .
Cl1 Cl 0.7903(2) 0.9381(2) 0.61767(16) 0.0963(12) Uani 1 1 d . . .
FA1 F 0.3460(5) 0.6704(4) 0.8300(4) 0.084(2) Uani 1 1 d . . .
FA2 F 0.5517(5) 0.6639(4) 0.8659(4) 0.090(2) Uani 1 1 d . . .
FA3 F 0.5445(6) 0.7452(4) 0.7547(4) 0.092(2) Uani 1 1 d . . .
FA4 F 0.3391(5) 0.7578(4) 0.7211(4) 0.092(2) Uani 1 1 d . . .
FA5 F 0.4214(5) 0.6332(3) 0.7289(3) 0.0747(18) Uani 1 1 d . . .
FA6 F 0.4618(6) 0.7864(4) 0.8541(4) 0.091(2) Uani 1 1 d . . .
NA1 N 0.8720(4) 1.0766(3) 0.9493(3) 0.0328(13) Uani 1 1 d . . .
NA2 N 0.7982(4) 0.9594(3) 0.8839(3) 0.0275(12) Uani 1 1 d . . .
NA3 N 0.8294(4) 0.8764(3) 0.9937(3) 0.0315(13) Uani 1 1 d . . .
NA4 N 0.9629(7) 1.0139(5) 1.1542(6) 0.070(3) Uani 1 1 d . . .
CA1 C 0.9135(5) 1.1337(4) 0.9882(4) 0.0356(16) Uani 1 1 d . . .
HA1 H 0.9396 1.1309 1.0403 0.045(5) Uiso 1 1 calc R . .
CA2 C 0.9197(6) 1.1973(5) 0.9547(5) 0.0410(18) Uani 1 1 d . . .
HA2 H 0.9471 1.2380 0.9832 0.045(5) Uiso 1 1 calc R . .
CA3 C 0.8848(6) 1.1998(4) 0.8784(5) 0.0403(18) Uani 1 1 d . . .
HA3 H 0.8915 1.2420 0.8539 0.045(5) Uiso 1 1 calc R . .
CA4 C 0.8402(6) 1.1405(4) 0.8380(4) 0.0379(17) Uani 1 1 d . . .
HA4 H 0.8136 1.1422 0.7858 0.045(5) Uiso 1 1 calc R . .
CA5 C 0.8349(5) 1.0798(4) 0.8741(4) 0.0282(14) Uani 1 1 d . . .
CA6 C 0.7883(6) 1.0136(4) 0.8367(4) 0.0308(15) Uani 1 1 d . . .
CA7 C 0.7347(6) 1.0028(4) 0.7623(4) 0.0315(15) Uani 1 1 d . . .
HA7 H 0.7279 1.0396 0.7278 0.045(5) Uiso 1 1 calc R . .
CA8 C 0.6906(6) 0.9360(4) 0.7389(4) 0.0329(15) Uani 1 1 d . . .
CA9 C 0.7057(6) 0.8823(4) 0.7899(4) 0.0335(15) Uani 1 1 d . . .
HA9 H 0.6782 0.8367 0.7748 0.045(5) Uiso 1 1 calc R . .
CA10 C 0.7614(5) 0.8960(4) 0.8629(4) 0.0320(15) Uani 1 1 d . . .
CA11 C 0.7814(5) 0.8472(4) 0.9259(4) 0.0343(16) Uani 1 1 d . . .
CA12 C 0.7574(6) 0.7753(4) 0.9186(4) 0.0350(16) Uani 1 1 d . . .
HA12 H 0.7267 0.7545 0.8715 0.045(5) Uiso 1 1 calc R . .
CA13 C 0.7798(6) 0.7352(4) 0.9821(4) 0.0387(17) Uani 1 1 d . . .
HA13 H 0.7631 0.6865 0.9787 0.045(5) Uiso 1 1 calc R . .
CA14 C 0.8254(6) 0.7652(5) 1.0492(5) 0.046(2) Uani 1 1 d . . .
HA14 H 0.8404 0.7374 1.0923 0.045(5) Uiso 1 1 calc R . .
CA15 C 0.8502(5) 0.8356(5) 1.0552(4) 0.0370(17) Uani 1 1 d . . .
HA15 H 0.8819 0.8560 1.1024 0.045(5) Uiso 1 1 calc R . .
CA16 C 0.6214(6) 0.9249(4) 0.6614(4) 0.0366(16) Uani 1 1 d . . .
CA17 C 0.5177(7) 0.9113(5) 0.6481(5) 0.048(2) Uani 1 1 d . . .
HA17 H 0.4918 0.9089 0.6879 0.045(5) Uiso 1 1 calc R . .
CA18 C 0.4496(7) 0.9009(5) 0.5761(5) 0.059(3) Uani 1 1 d . . .
HA18 H 0.3771 0.8928 0.5667 0.045(5) Uiso 1 1 calc R . .
CA19 C 0.4877(9) 0.9025(5) 0.5194(5) 0.057(3) Uani 1 1 d . . .
HA19 H 0.4409 0.8948 0.4708 0.045(5) Uiso 1 1 calc R . .
CA20 C 0.5884(9) 0.9146(5) 0.5300(5) 0.059(3) Uani 1 1 d . . .
HA20 H 0.6128 0.9158 0.4894 0.045(5) Uiso 1 1 calc R . .
CA21 C 0.6584(7) 0.9256(5) 0.6024(4) 0.049(2) Uani 1 1 d . . .
CA22 C 0.9282(5) 1.0019(4) 1.1017(4) 0.0263(14) Uani 1 1 d . . .
Pt2 Pt 0.372784(18) 0.502312(14) 0.496048(13) 0.02356(8) Uani 1 1 d . . .
Sb2 Sb -0.04302(5) 0.72437(4) 0.79678(3) 0.0590(2) Uani 1 1 d . . .
Cl2 Cl 0.30154(19) 0.46727(13) 0.12664(13) 0.0555(6) Uani 1 1 d . . .
FB1 F 0.0738(7) 0.6790(6) 0.8610(4) 0.139(4) Uani 1 1 d . . .
FB2 F 0.0478(6) 0.7738(4) 0.7610(4) 0.091(2) Uani 1 1 d . . .
FB3 F -0.1586(6) 0.7728(5) 0.7342(5) 0.140(4) Uani 1 1 d . . .
FB4 F -0.1312(7) 0.6726(5) 0.8348(5) 0.128(4) Uani 1 1 d . . .
FB5 F -0.0638(6) 0.6574(4) 0.7239(3) 0.092(2) Uani 1 1 d . . .
FB6 F -0.0313(7) 0.7937(5) 0.8660(4) 0.124(4) Uani 1 1 d . . .
NB1 N 0.3828(4) 0.4041(3) 0.4597(3) 0.0242(11) Uani 1 1 d . . .
NB2 N 0.3087(4) 0.5186(3) 0.3899(3) 0.0234(11) Uani 1 1 d . . .
NB3 N 0.3400(4) 0.6060(3) 0.4962(3) 0.0278(12) Uani 1 1 d . . .
NB4 N 0.4772(6) 0.4746(4) 0.6638(5) 0.0519(19) Uani 1 1 d . . .
CB1 C 0.4255(5) 0.3475(4) 0.5012(4) 0.0281(14) Uani 1 1 d . . .
HB1 H 0.4529 0.3517 0.5533 0.045(5) Uiso 1 1 calc R . .
CB2 C 0.4298(5) 0.2828(4) 0.4681(4) 0.0334(16) Uani 1 1 d . . .
HB2 H 0.4602 0.2434 0.4980 0.045(5) Uiso 1 1 calc R . .
CB3 C 0.3912(5) 0.2754(4) 0.3938(4) 0.0334(15) Uani 1 1 d . . .
HB3 H 0.3941 0.2313 0.3715 0.045(5) Uiso 1 1 calc R . .
CB4 C 0.3474(5) 0.3334(4) 0.3513(4) 0.0290(14) Uani 1 1 d . . .
HB4 H 0.3206 0.3297 0.2992 0.045(5) Uiso 1 1 calc R . .
CB5 C 0.3426(4) 0.3971(4) 0.3849(4) 0.0246(13) Uani 1 1 d . . .
CB6 C 0.2984(5) 0.4621(3) 0.3440(4) 0.0237(12) Uani 1 1 d . . .
CB7 C 0.2482(5) 0.4716(4) 0.2695(4) 0.0283(14) Uani 1 1 d . . .
HB7 H 0.2365 0.4327 0.2369 0.045(5) Uiso 1 1 calc R . .
CB8 C 0.2154(5) 0.5376(3) 0.2427(4) 0.0265(13) Uani 1 1 d . . .
CB9 C 0.2313(5) 0.5947(4) 0.2913(4) 0.0298(14) Uani 1 1 d . . .
HB9 H 0.2111 0.6409 0.2731 0.045(5) Uiso 1 1 calc R . .
CB10 C 0.2768(5) 0.5828(3) 0.3662(4) 0.0231(12) Uani 1 1 d . . .
CB11 C 0.2945(5) 0.6331(3) 0.4268(4) 0.0248(13) Uani 1 1 d . . .
CB12 C 0.2649(5) 0.7035(4) 0.4176(4) 0.0325(15) Uani 1 1 d . . .
HB12 H 0.2326 0.7222 0.3696 0.045(5) Uiso 1 1 calc R . .
CB13 C 0.2827(6) 0.7467(4) 0.4790(4) 0.0377(17) Uani 1 1 d . . .
HB13 H 0.2625 0.7948 0.4733 0.045(5) Uiso 1 1 calc R . .
CB14 C 0.3294(6) 0.7189(4) 0.5473(4) 0.0356(17) Uani 1 1 d . . .
HB14 H 0.3434 0.7479 0.5896 0.045(5) Uiso 1 1 calc R . .
CB15 C 0.3565(5) 0.6484(4) 0.5551(4) 0.0301(15) Uani 1 1 d . . .
HB15 H 0.3875 0.6294 0.6031 0.045(5) Uiso 1 1 calc R . .
CB16 C 0.1619(6) 0.5512(4) 0.1630(4) 0.0345(15) Uani 1 1 d . . .
CB17 C 0.0746(6) 0.5953(4) 0.1415(4) 0.0427(18) Uani 1 1 d . . .
HB17 H 0.0493 0.6144 0.1777 0.045(5) Uiso 1 1 calc R . .
CB18 C 0.0246(7) 0.6115(5) 0.0685(5) 0.054(2) Uani 1 1 d . . .
HB18 H -0.0352 0.6412 0.0550 0.045(5) Uiso 1 1 calc R . .
CB19 C 0.0589(8) 0.5859(5) 0.0157(4) 0.055(2) Uani 1 1 d . . .
HB19 H 0.0230 0.5974 -0.0344 0.045(5) Uiso 1 1 calc R . .
CB20 C 0.1445(7) 0.5438(5) 0.0339(5) 0.051(2) Uani 1 1 d . . .
HB20 H 0.1707 0.5276 -0.0030 0.045(5) Uiso 1 1 calc R . .
CB21 C 0.1935(6) 0.5245(4) 0.1066(4) 0.0382(17) Uani 1 1 d . . .
CB22 C 0.4424(4) 0.4855(3) 0.6095(4) 0.0179(11) Uani 1 1 d . . .

loop_
_atom_site_aniso_label
_atom_site_aniso_U_11
_atom_site_aniso_U_22
_atom_site_aniso_U_33
_atom_site_aniso_U_23
_atom_site_aniso_U_13
_atom_site_aniso_U_12
Pt1 0.02360(13) 0.04284(18) 0.02465(13) 0.00300(11) 0.00847(10) 0.00964(10)
Sb1 0.0460(3) 0.0497(3) 0.0242(2) -0.0109(2) 0.0064(2) -0.0004(2)
Cl1 0.077(2) 0.170(4) 0.0547(16) 0.007(2) 0.0389(15) -0.003(2)
FA1 0.078(4) 0.108(6) 0.075(4) -0.013(4) 0.038(4) -0.026(4)
FA2 0.090(5) 0.095(5) 0.061(4) 0.016(4) -0.003(3) 0.017(4)
FA3 0.102(5) 0.108(6) 0.088(5) -0.002(5) 0.060(4) -0.022(4)
FA4 0.071(4) 0.091(5) 0.069(4) -0.006(4) -0.035(3) 0.001(4)
FA5 0.110(5) 0.065(4) 0.049(3) -0.022(3) 0.027(3) -0.011(3)
FA6 0.120(5) 0.074(5) 0.062(4) -0.045(4) 0.008(4) -0.003(4)
NA1 0.022(3) 0.041(4) 0.033(3) -0.001(3) 0.006(2) 0.005(2)
NA2 0.030(3) 0.028(3) 0.026(3) 0.005(2) 0.012(2) 0.009(2)
NA3 0.025(3) 0.039(4) 0.029(3) -0.001(3) 0.007(2) 0.011(2)
NA4 0.050(5) 0.084(7) 0.076(7) 0.010(6) 0.022(5) 0.015(5)
CA1 0.025(3) 0.044(5) 0.035(4) 0.007(3) 0.006(3) 0.004(3)
CA2 0.035(4) 0.047(5) 0.045(5) -0.008(4) 0.018(3) 0.002(3)
CA3 0.030(4) 0.035(4) 0.052(5) -0.004(4) 0.010(3) -0.001(3)
CA4 0.034(4) 0.039(4) 0.037(4) -0.002(3) 0.007(3) 0.005(3)
CA5 0.019(3) 0.032(4) 0.034(4) 0.002(3) 0.011(3) 0.008(2)
CA6 0.032(3) 0.036(4) 0.027(3) 0.005(3) 0.013(3) 0.011(3)
CA7 0.041(4) 0.029(4) 0.025(3) 0.008(3) 0.012(3) 0.010(3)
CA8 0.043(4) 0.030(4) 0.026(3) 0.002(3) 0.013(3) 0.008(3)
CA9 0.047(4) 0.027(4) 0.026(3) 0.001(3) 0.013(3) 0.010(3)
CA10 0.029(3) 0.039(4) 0.031(4) 0.003(3) 0.014(3) 0.013(3)
CA11 0.031(3) 0.044(4) 0.029(4) 0.008(3) 0.012(3) 0.014(3)
CA12 0.043(4) 0.032(4) 0.029(4) 0.006(3) 0.010(3) 0.008(3)
CA13 0.041(4) 0.041(5) 0.035(4) 0.009(3) 0.014(3) 0.006(3)
CA14 0.044(4) 0.057(6) 0.040(4) 0.022(4) 0.020(4) 0.018(4)
CA15 0.024(3) 0.056(5) 0.032(4) 0.010(3) 0.012(3) 0.009(3)
CA16 0.049(4) 0.032(4) 0.024(3) 0.002(3) 0.006(3) 0.005(3)
CA17 0.050(5) 0.046(5) 0.042(5) -0.010(4) 0.010(4) -0.003(4)
CA18 0.052(5) 0.050(6) 0.056(6) -0.022(5) -0.005(4) -0.007(4)
CA19 0.090(7) 0.038(5) 0.032(4) -0.002(4) 0.008(5) 0.017(5)
CA20 0.095(8) 0.056(6) 0.028(4) 0.008(4) 0.023(5) 0.018(5)
CA21 0.064(6) 0.053(6) 0.030(4) 0.004(4) 0.017(4) 0.004(4)
CA22 0.016(3) 0.034(4) 0.033(4) 0.006(3) 0.013(3) 0.007(2)
Pt2 0.02142(12) 0.02887(14) 0.02011(12) -0.00065(9) 0.00672(9) -0.00457(9)
Sb2 0.0522(4) 0.0941(6) 0.0337(3) -0.0275(3) 0.0187(3) -0.0321(3)
Cl2 0.0648(14) 0.0635(15) 0.0457(12) 0.0073(11) 0.0286(11) 0.0203(11)
FB1 0.116(6) 0.170(9) 0.082(5) 0.045(6) -0.030(5) -0.041(6)
FB2 0.102(5) 0.108(6) 0.086(5) 0.002(4) 0.062(4) -0.029(4)
FB3 0.072(5) 0.153(8) 0.146(8) -0.085(7) -0.027(5) 0.010(5)
FB4 0.147(7) 0.142(8) 0.128(7) -0.069(6) 0.091(6) -0.093(6)
FB5 0.122(6) 0.104(6) 0.051(4) -0.034(4) 0.031(4) -0.011(4)
FB6 0.157(7) 0.151(8) 0.082(5) -0.081(5) 0.064(5) -0.082(6)
NB1 0.021(2) 0.027(3) 0.025(3) 0.004(2) 0.008(2) -0.003(2)
NB2 0.021(2) 0.029(3) 0.022(3) -0.003(2) 0.010(2) -0.002(2)
NB3 0.023(3) 0.040(3) 0.021(3) -0.001(2) 0.009(2) -0.008(2)
NB4 0.052(5) 0.061(5) 0.045(5) -0.001(4) 0.020(4) -0.008(4)
CB1 0.020(3) 0.033(4) 0.025(3) 0.009(3) 0.001(2) 0.000(2)
CB2 0.026(3) 0.027(4) 0.047(4) 0.010(3) 0.011(3) 0.003(3)
CB3 0.035(4) 0.024(4) 0.038(4) 0.001(3) 0.008(3) 0.003(3)
CB4 0.031(3) 0.024(3) 0.030(3) 0.002(3) 0.007(3) -0.001(3)
CB5 0.015(3) 0.032(4) 0.026(3) -0.001(3) 0.006(2) -0.003(2)
CB6 0.024(3) 0.022(3) 0.030(3) -0.002(2) 0.014(3) -0.003(2)
CB7 0.031(3) 0.031(4) 0.021(3) -0.006(3) 0.006(3) -0.005(3)
CB8 0.032(3) 0.026(3) 0.024(3) -0.006(3) 0.012(3) -0.006(2)
CB9 0.033(3) 0.026(4) 0.029(3) 0.000(3) 0.009(3) -0.003(3)
CB10 0.022(3) 0.023(3) 0.026(3) -0.004(2) 0.011(2) -0.005(2)
CB11 0.023(3) 0.026(3) 0.027(3) -0.007(2) 0.012(2) -0.008(2)
CB12 0.033(4) 0.031(4) 0.033(4) -0.004(3) 0.009(3) -0.002(3)
CB13 0.037(4) 0.029(4) 0.043(4) -0.008(3) 0.008(3) 0.001(3)
CB14 0.035(4) 0.036(4) 0.034(4) -0.018(3) 0.009(3) -0.009(3)
CB15 0.028(3) 0.036(4) 0.026(3) -0.011(3) 0.008(3) -0.009(3)
CB16 0.039(4) 0.034(4) 0.029(4) -0.003(3) 0.010(3) -0.004(3)
CB17 0.049(5) 0.038(5) 0.037(4) 0.001(3) 0.010(4) 0.007(3)
CB18 0.055(5) 0.048(5) 0.043(5) 0.009(4) -0.002(4) 0.011(4)
CB19 0.074(6) 0.057(6) 0.020(4) 0.007(4) -0.001(4) -0.002(5)
CB20 0.067(6) 0.049(6) 0.034(4) -0.011(4) 0.015(4) -0.001(4)
CB21 0.050(5) 0.037(4) 0.029(4) -0.003(3) 0.014(3) -0.005(3)
CB22 0.014(2) 0.017(3) 0.026(3) 0.002(2) 0.011(2) -0.0037(19)

loop_
_atom_type_symbol
_atom_type_description
_atom_type_scat_dispersion_real
_atom_type_scat_dispersion_imag
_atom_type_scat_source
C C 0.0033 0.0016 'International Tables Vol C Tables 4.2.6.8 and 6.1.1.4'
H H 0.0000 0.0000 'International Tables Vol C Tables 4.2.6.8 and 6.1.1.4'
N N 0.0061 0.0033 'International Tables Vol C Tables 4.2.6.8 and 6.1.1.4'
Cl Cl 0.1484 0.1585 'International Tables Vol C Tables 4.2.6.8 and 6.1.1.4'
Pt Pt -1.7033 8.3905 'International Tables Vol C Tables 4.2.6.8 and 6.1.1.4'
Sb Sb -0.5866 1.5461 'International Tables Vol C Tables 4.2.6.8 and 6.1.1.4'
F F 0.0171 0.0103 'International Tables Vol C Tables 4.2.6.8 and 6.1.1.4'

loop_
_geom_angle_atom_site_label_1
_geom_angle_atom_site_label_2
_geom_angle_atom_site_label_3
_geom_angle
_geom_angle_site_symmetry_1
_geom_angle_site_symmetry_3
_geom_angle_publ_flag
NA2 Pt1 NA3 80.0(2) . . ?
NA2 Pt1 NA1 81.0(2) . . ?
NA3 Pt1 NA1 161.0(2) . . ?
NA2 Pt1 CA22 179.8(3) . . ?
NA3 Pt1 CA22 100.2(3) . . ?
NA1 Pt1 CA22 98.8(3) . . ?
FA3 Sb1 FA5 91.4(3) . . ?
FA3 Sb1 FA2 90.2(4) . . ?
FA5 Sb1 FA2 93.6(3) . . ?
FA3 Sb1 FA6 91.4(3) . . ?
FA5 Sb1 FA6 176.1(3) . . ?
FA2 Sb1 FA6 89.0(3) . . ?
FA3 Sb1 FA4 90.9(4) . . ?
FA5 Sb1 FA4 88.8(3) . . ?
FA2 Sb1 FA4 177.3(3) . . ?
FA6 Sb1 FA4 88.5(3) . . ?
FA3 Sb1 FA1 178.7(3) . . ?
FA5 Sb1 FA1 87.4(3) . . ?
FA2 Sb1 FA1 89.2(3) . . ?
FA6 Sb1 FA1 89.8(3) . . ?
FA4 Sb1 FA1 89.7(3) . . ?
CA1 NA1 CA5 119.7(7) . . ?
CA1 NA1 Pt1 126.7(5) . . ?
CA5 NA1 Pt1 113.5(5) . . ?
CA10 NA2 CA6 123.3(6) . . ?
CA10 NA2 Pt1 119.2(5) . . ?
CA6 NA2 Pt1 117.4(5) . . ?
CA15 NA3 CA11 119.5(7) . . ?
CA15 NA3 Pt1 127.2(5) . . ?
CA11 NA3 Pt1 113.3(5) . . ?
NA1 CA1 CA2 121.9(7) . . ?
NA1 CA1 HA1 119.1 . . ?
CA2 CA1 HA1 119.1 . . ?
CA1 CA2 CA3 118.3(8) . . ?
CA1 CA2 HA2 120.8 . . ?
CA3 CA2 HA2 120.8 . . ?
CA2 CA3 CA4 119.6(8) . . ?
CA2 CA3 HA3 120.2 . . ?
CA4 CA3 HA3 120.2 . . ?
CA5 CA4 CA3 119.3(8) . . ?
CA5 CA4 HA4 120.3 . . ?
CA3 CA4 HA4 120.3 . . ?
CA4 CA5 NA1 121.1(7) . . ?
CA4 CA5 CA6 123.9(7) . . ?
NA1 CA5 CA6 115.1(6) . . ?
NA2 CA6 CA7 118.9(7) . . ?
NA2 CA6 CA5 112.9(6) . . ?
CA7 CA6 CA5 128.2(7) . . ?
CA6 CA7 CA8 118.8(7) . . ?
CA6 CA7 HA7 120.6 . . ?
CA8 CA7 HA7 120.6 . . ?
CA9 CA8 CA7 119.4(7) . . ?
CA9 CA8 CA16 120.1(7) . . ?
CA7 CA8 CA16 120.3(6) . . ?
CA10 CA9 CA8 119.1(7) . . ?
CA10 CA9 HA9 120.5 . . ?
CA8 CA9 HA9 120.5 . . ?
NA2 CA10 CA9 120.4(7) . . ?
NA2 CA10 CA11 112.1(7) . . ?
CA9 CA10 CA11 127.4(7) . . ?
NA3 CA11 CA12 120.7(7) . . ?
NA3 CA11 CA10 115.4(7) . . ?
CA12 CA11 CA10 123.9(7) . . ?
CA13 CA12 CA11 118.3(7) . . ?
CA13 CA12 HA12 120.9 . . ?
CA11 CA12 HA12 120.9 . . ?
CA14 CA13 CA12 120.3(8) . . ?
CA14 CA13 HA13 119.8 . . ?
CA12 CA13 HA13 119.8 . . ?
CA13 CA14 CA15 120.5(8) . . ?
CA13 CA14 HA14 119.7 . . ?
CA15 CA14 HA14 119.7 . . ?
NA3 CA15 CA14 120.5(8) . . ?
NA3 CA15 HA15 119.7 . . ?
CA14 CA15 HA15 119.7 . . ?
CA17 CA16 CA21 118.9(7) . . ?
CA17 CA16 CA8 118.2(7) . . ?
CA21 CA16 CA8 122.9(7) . . ?
CA16 CA17 CA18 120.2(9) . . ?
CA16 CA17 HA17 119.9 . . ?
CA18 CA17 HA17 119.9 . . ?
CA19 CA18 CA17 119.6(9) . . ?
CA19 CA18 HA18 120.2 . . ?
CA17 CA18 HA18 120.2 . . ?
CA20 CA19 CA18 122.2(9) . . ?
CA20 CA19 HA19 118.9 . . ?
CA18 CA19 HA19 118.9 . . ?
CA19 CA20 CA21 119.0(9) . . ?
CA19 CA20 HA20 120.5 . . ?
CA21 CA20 HA20 120.5 . . ?
CA16 CA21 CA20 120.1(9) . . ?
CA16 CA21 Cl1 120.1(7) . . ?
CA20 CA21 Cl1 119.8(7) . . ?
NA4 CA22 Pt1 176.8(9) . . ?
NB2 Pt2 NB1 80.8(2) . . ?
NB2 Pt2 NB3 80.1(2) . . ?
NB1 Pt2 NB3 160.9(2) . . ?
NB2 Pt2 CB22 179.5(2) . . ?
NB1 Pt2 CB22 99.4(2) . . ?
NB3 Pt2 CB22 99.7(2) . . ?
FB6 Sb2 FB5 176.1(4) . . ?
FB6 Sb2 FB1 90.2(5) . . ?
FB5 Sb2 FB1 93.6(4) . . ?
FB6 Sb2 FB2 90.3(3) . . ?
FB5 Sb2 FB2 90.7(3) . . ?
FB1 Sb2 FB2 87.7(4) . . ?
FB6 Sb2 FB3 87.9(4) . . ?
FB5 Sb2 FB3 88.3(4) . . ?
FB1 Sb2 FB3 178.0(4) . . ?
FB2 Sb2 FB3 91.6(4) . . ?
FB6 Sb2 FB4 89.9(3) . . ?
FB5 Sb2 FB4 89.2(3) . . ?
FB1 Sb2 FB4 90.5(4) . . ?
FB2 Sb2 FB4 178.1(4) . . ?
FB3 Sb2 FB4 90.3(5) . . ?
CB1 NB1 CB5 119.1(6) . . ?
CB1 NB1 Pt2 126.7(5) . . ?
CB5 NB1 Pt2 114.2(4) . . ?
CB10 NB2 CB6 123.4(6) . . ?
CB10 NB2 Pt2 118.9(4) . . ?
CB6 NB2 Pt2 117.7(4) . . ?
CB15 NB3 CB11 119.3(6) . . ?
CB15 NB3 Pt2 127.6(5) . . ?
CB11 NB3 Pt2 113.0(4) . . ?
NB1 CB1 CB2 120.4(6) . . ?
NB1 CB1 HB1 119.8 . . ?
CB2 CB1 HB1 119.8 . . ?
CB3 CB2 CB1 120.9(7) . . ?
CB3 CB2 HB2 119.5 . . ?
CB1 CB2 HB2 119.5 . . ?
CB2 CB3 CB4 118.6(7) . . ?
CB2 CB3 HB3 120.7 . . ?
CB4 CB3 HB3 120.7 . . ?
CB3 CB4 CB5 119.8(7) . . ?
CB3 CB4 HB4 120.1 . . ?
CB5 CB4 HB4 120.1 . . ?
NB1 CB5 CB4 121.1(6) . . ?
NB1 CB5 CB6 115.2(6) . . ?
CB4 CB5 CB6 123.7(6) . . ?
NB2 CB6 CB7 118.6(6) . . ?
NB2 CB6 CB5 112.1(6) . . ?
CB7 CB6 CB5 129.3(6) . . ?
CB8 CB7 CB6 119.7(6) . . ?
CB8 CB7 HB7 120.2 . . ?
CB6 CB7 HB7 120.2 . . ?
CB7 CB8 CB9 119.9(6) . . ?
CB7 CB8 CB16 122.1(6) . . ?
CB9 CB8 CB16 118.0(6) . . ?
CB10 CB9 CB8 119.0(6) . . ?
CB10 CB9 HB9 120.5 . . ?
CB8 CB9 HB9 120.5 . . ?
NB2 CB10 CB9 119.3(6) . . ?
NB2 CB10 CB11 112.3(6) . . ?
CB9 CB10 CB11 128.4(6) . . ?
NB3 CB11 CB12 120.0(6) . . ?
NB3 CB11 CB10 115.7(6) . . ?
CB12 CB11 CB10 124.3(6) . . ?
CB11 CB12 CB13 119.9(7) . . ?
CB11 CB12 HB12 120.1 . . ?
CB13 CB12 HB12 120.1 . . ?
CB14 CB13 CB12 119.1(7) . . ?
CB14 CB13 HB13 120.5 . . ?
CB12 CB13 HB13 120.5 . . ?
CB13 CB14 CB15 120.0(7) . . ?
CB13 CB14 HB14 120.0 . . ?
CB15 CB14 HB14 120.0 . . ?
NB3 CB15 CB14 121.7(7) . . ?
NB3 CB15 HB15 119.1 . . ?
CB14 CB15 HB15 119.1 . . ?
CB17 CB16 CB21 116.3(7) . . ?
CB17 CB16 CB8 118.5(7) . . ?
CB21 CB16 CB8 125.2(7) . . ?
CB18 CB17 CB16 120.7(8) . . ?
CB18 CB17 HB17 119.7 . . ?
CB16 CB17 HB17 119.7 . . ?
CB19 CB18 CB17 121.3(8) . . ?
CB19 CB18 HB18 119.4 . . ?
CB17 CB18 HB18 119.4 . . ?
CB18 CB19 CB20 120.2(8) . . ?
CB18 CB19 HB19 119.9 . . ?
CB20 CB19 HB19 119.9 . . ?
CB19 CB20 CB21 119.5(8) . . ?
CB19 CB20 HB20 120.3 . . ?
CB21 CB20 HB20 120.3 . . ?
CB20 CB21 CB16 121.9(8) . . ?
CB20 CB21 Cl2 117.6(6) . . ?
CB16 CB21 Cl2 120.5(6) . . ?
NB4 CB22 Pt2 176.8(7) . . ?

loop_
_geom_bond_atom_site_label_1
_geom_bond_atom_site_label_2
_geom_bond_distance
_geom_bond_site_symmetry_2
_geom_bond_publ_flag
Pt1 NA2 1.965(6) . ?
Pt1 NA3 2.020(7) . ?
Pt1 NA1 2.022(7) . ?
Pt1 CA22 2.090(8) . ?
Sb1 FA3 1.849(6) . ?
Sb1 FA5 1.850(6) . ?
Sb1 FA2 1.854(6) . ?
Sb1 FA6 1.858(6) . ?
Sb1 FA4 1.867(6) . ?
Sb1 FA1 1.904(6) . ?
Cl1 CA21 1.730(10) . ?
NA1 CA1 1.331(10) . ?
NA1 CA5 1.369(9) . ?
NA2 CA10 1.316(10) . ?
NA2 CA6 1.353(9) . ?
NA3 CA15 1.366(9) . ?
NA3 CA11 1.367(9) . ?
NA4 CA22 0.988(12) . ?
CA1 CA2 1.386(11) . ?
CA1 HA1 0.9500 . ?
CA2 CA3 1.388(12) . ?
CA2 HA2 0.9500 . ?
CA3 CA4 1.388(11) . ?
CA3 HA3 0.9500 . ?
CA4 CA5 1.363(11) . ?
CA4 HA4 0.9500 . ?
CA5 CA6 1.481(10) . ?
CA6 CA7 1.387(10) . ?
CA7 CA8 1.411(10) . ?
CA7 HA7 0.9500 . ?
CA8 CA9 1.385(10) . ?
CA8 CA16 1.487(10) . ?
CA9 CA10 1.380(10) . ?
CA9 HA9 0.9500 . ?
CA10 CA11 1.481(10) . ?
CA11 CA12 1.402(11) . ?
CA12 CA13 1.388(10) . ?
CA12 HA12 0.9500 . ?
CA13 CA14 1.358(12) . ?
CA13 HA13 0.9500 . ?
CA14 CA15 1.375(12) . ?
CA14 HA14 0.9500 . ?
CA15 HA15 0.9500 . ?
CA16 CA17 1.367(11) . ?
CA16 CA21 1.397(11) . ?
CA17 CA18 1.399(12) . ?
CA17 HA17 0.9500 . ?
CA18 CA19 1.362(13) . ?
CA18 HA18 0.9500 . ?
CA19 CA20 1.332(14) . ?
CA19 HA19 0.9500 . ?
CA20 CA21 1.414(13) . ?
CA20 HA20 0.9500 . ?
Pt2 NB2 1.962(6) . ?
Pt2 NB1 2.016(6) . ?
Pt2 NB3 2.021(6) . ?
Pt2 CB22 2.097(7) . ?
Sb2 FB6 1.846(7) . ?
Sb2 FB5 1.849(6) . ?
Sb2 FB1 1.860(9) . ?
Sb2 FB2 1.862(6) . ?
Sb2 FB3 1.865(9) . ?
Sb2 FB4 1.883(7) . ?
Cl2 CB21 1.761(9) . ?
NB1 CB1 1.349(8) . ?
NB1 CB5 1.368(8) . ?
NB2 CB10 1.323(8) . ?
NB2 CB6 1.369(8) . ?
NB3 CB15 1.351(8) . ?
NB3 CB11 1.372(9) . ?
NB4 CB22 1.014(10) . ?
CB1 CB2 1.399(10) . ?
CB1 HB1 0.9500 . ?
CB2 CB3 1.359(11) . ?
CB2 HB2 0.9500 . ?
CB3 CB4 1.383(9) . ?
CB3 HB3 0.9500 . ?
CB4 CB5 1.385(9) . ?
CB4 HB4 0.9500 . ?
CB5 CB6 1.479(9) . ?
CB6 CB7 1.380(9) . ?
CB7 CB8 1.373(10) . ?
CB7 HB7 0.9500 . ?
CB8 CB9 1.404(9) . ?
CB8 CB16 1.487(10) . ?
CB9 CB10 1.386(9) . ?
CB9 HB9 0.9500 . ?
CB10 CB11 1.467(9) . ?
CB11 CB12 1.393(10) . ?
CB12 CB13 1.395(10) . ?
CB12 HB12 0.9500 . ?
CB13 CB14 1.361(11) . ?
CB13 HB13 0.9500 . ?
CB14 CB15 1.383(11) . ?
CB14 HB14 0.9500 . ?
CB15 HB15 0.9500 . ?
CB16 CB17 1.394(11) . ?
CB16 CB21 1.396(10) . ?
CB17 CB18 1.377(11) . ?
CB17 HB17 0.9500 . ?
CB18 CB19 1.350(13) . ?
CB18 HB18 0.9500 . ?
CB19 CB20 1.355(13) . ?
CB19 HB19 0.9500 . ?
CB20 CB21 1.383(11) . ?
CB20 HB20 0.9500 . ?
